data_7111716
loop_
_publ_author_name
'Maeda, Hiromitsu'
'Terashima, Yoshitaka'
'Haketa, Yohei'
'Asano, Atsushi'
'Honsho, Yoshihito'
'Seki, Shu'
'Shimizu, Masahiro'
'Mukai, Hidetomo'
'Ohta, Kazuchika'

_publ_section_title
;
 Discotic columnar mesophases derived from
 &#x2018;rod-like&#x2019;\p-conjugated anion-responsive acyclic
 oligopyrroles
;
_journal_issue 25
_journal_name_full 'Chemical Communications'
_journal_page_first 4559
_journal_page_last 4561
_journal_paper_doi 10.1039/c0cc00551g
_journal_volume 46
_journal_year 2010
_chemical_formula_moiety 'C31 H33 B F2 N2 O8'
_chemical_formula_sum 'C31 H33 B F2 N2 O8'
_chemical_formula_weight 610.40
_chemical_name_systematic
;
?
;
_space_group_IT_number 15
_symmetry_cell_setting monoclinic
_symmetry_Int_Tables_number 15
_symmetry_space_group_name_Hall '-C 2yc'
_symmetry_space_group_name_H-M 'C 1 2/c 1'
_atom_sites_solution_hydrogens geom
_atom_sites_solution_primary direct
_atom_sites_solution_secondary difmap
_audit_creation_method SHELXL-97
_cell_angle_alpha 90.00
_cell_angle_beta 102.28(2)
_cell_angle_gamma 90.00
_cell_formula_units_Z 4
_cell_length_a 29.464(14)
_cell_length_b 7.038(4)
_cell_length_c 13.928(10)
_cell_measurement_temperature 123(2)
_cell_volume 2822(3)
_computing_structure_refinement 'SHELXL-97 (Sheldrick, 1997)'
_computing_structure_solution 'SHELXS-97 (Sheldrick, 1990)'
_diffrn_ambient_temperature 123(2)
_diffrn_detector_area_resol_mean 10.00
_diffrn_measured_fraction_theta_full 0.996
_diffrn_measured_fraction_theta_max 0.996
_diffrn_measurement_device_type 'Rigaku RAXIS-RAPID'
_diffrn_radiation_monochromator graphite
_diffrn_radiation_source 'fine-focus sealed tube'
_diffrn_radiation_type MoK?
_diffrn_radiation_wavelength 0.71075
_diffrn_reflns_av_R_equivalents 0.0387
_diffrn_reflns_av_sigmaI/netI 0.0360
_diffrn_reflns_limit_h_max 37
_diffrn_reflns_limit_h_min -38
_diffrn_reflns_limit_k_max 9
_diffrn_reflns_limit_k_min -9
_diffrn_reflns_limit_l_max 18
_diffrn_reflns_limit_l_min -18
_diffrn_reflns_number 12901
_diffrn_reflns_theta_full 27.48
_diffrn_reflns_theta_max 27.48
_diffrn_reflns_theta_min 2.99
_exptl_absorpt_coefficient_mu 0.111
_exptl_absorpt_correction_T_max 0.9781
_exptl_absorpt_correction_T_min 0.9362
_exptl_absorpt_correction_type none
_exptl_crystal_colour red
_exptl_crystal_density_diffrn 1.437
_exptl_crystal_density_method 'not measured'
_exptl_crystal_description prizm
_exptl_crystal_F_000 1280
_exptl_crystal_size_max 0.60
_exptl_crystal_size_mid 0.40
_exptl_crystal_size_min 0.20
_refine_diff_density_max 0.302
_refine_diff_density_min -0.205
_refine_diff_density_rms 0.049
_refine_ls_extinction_method none
_refine_ls_goodness_of_fit_ref 1.064
_refine_ls_hydrogen_treatment constr
_refine_ls_matrix_type full
_refine_ls_number_parameters 204
_refine_ls_number_reflns 3227
_refine_ls_number_restraints 0
_refine_ls_restrained_S_all 1.064
_refine_ls_R_factor_all 0.0594
_refine_ls_R_factor_gt 0.0475
_refine_ls_shift/su_max 0.000
_refine_ls_shift/su_mean 0.000
_refine_ls_structure_factor_coef Fsqd
_refine_ls_weighting_details 'calc w=1/[?^2^(Fo^2^)+(0.0484P)^2^+2.9642P] where P=(Fo^2^+2Fc^2^)/3'
_refine_ls_weighting_scheme calc
_refine_ls_wR_factor_gt 0.1137
_refine_ls_wR_factor_ref 0.1191
_reflns_number_gt 2575
_reflns_number_total 3227
_reflns_threshold_expression >2sigma(I)
_cod_data_source_file C0CC00551Gsup1.cif
_cod_data_source_block 80202mae
_cod_original_sg_symbol_H-M 'C 2/c'
_cod_database_code 7111716

loop_
_symmetry_equiv_pos_as_xyz
'x, y, z'
'-x, y, -z+1/2'
'x+1/2, y+1/2, z'
'-x+1/2, y+1/2, -z+1/2'
'-x, -y, -z'
'x, -y, z-1/2'
'-x+1/2, -y+1/2, -z'
'x+1/2, -y+1/2, z-1/2'

loop_
_atom_site_label
_atom_site_type_symbol
_atom_site_fract_x
_atom_site_fract_y
_atom_site_fract_z
_atom_site_U_iso_or_equiv
_atom_site_adp_type
_atom_site_occupancy
_atom_site_symmetry_multiplicity
_atom_site_calc_flag
_atom_site_refinement_flags
B1 B 0.0000 0.1154(4) 1.2500 0.0243(5) Uani 1 2 d S
F1 F 0.03385(4) 0.00386(17) 1.30609(8) 0.0400(3) Uani 1 1 d .
O1 O 0.02176(4) 0.23182(16) 1.18449(9) 0.0274(3) Uani 1 1 d .
O2 O 0.21164(4) 0.15266(17) 0.91815(9) 0.0269(3) Uani 1 1 d .
O3 O 0.22434(4) 0.4049(2) 0.78755(9) 0.0356(3) Uani 1 1 d .
O4 O 0.16819(5) 0.71296(19) 0.74433(10) 0.0343(3) Uani 1 1 d .
N1 N 0.06626(4) 0.42212(18) 1.05226(10) 0.0199(3) Uani 1 1 d .
C1 C 0.0000 0.5166(3) 1.2500 0.0223(5) Uani 1 2 d S
H1 H 0.0000 0.6516 1.2500 0.027 Uiso 1 2 calc SR
C2 C 0.02206(5) 0.4185(2) 1.18690(12) 0.0202(3) Uani 1 1 d .
C3 C 0.04743(5) 0.5118(2) 1.12377(12) 0.0203(3) Uani 1 1 d .
C4 C 0.06195(6) 0.7011(2) 1.12841(13) 0.0258(4) Uani 1 1 d .
H2 H 0.0544 0.7963 1.1708 0.031 Uiso 1 1 calc R
C5 C 0.08935(6) 0.7244(2) 1.05974(13) 0.0254(4) Uani 1 1 d .
H3 H 0.1039 0.8392 1.0465 0.031 Uiso 1 1 calc R
C6 C 0.09188(5) 0.5511(2) 1.01372(12) 0.0213(3) Uani 1 1 d .
C7 C 0.12206(5) 0.5016(2) 0.94574(11) 0.0215(3) Uani 1 1 d .
C8 C 0.14982(5) 0.3395(2) 0.96280(12) 0.0223(3) Uani 1 1 d .
H4 H 0.1465 0.2530 1.0132 0.027 Uiso 1 1 calc R
C9 C 0.18243(6) 0.3048(2) 0.90589(12) 0.0225(3) Uani 1 1 d .
C10 C 0.18795(6) 0.4334(3) 0.83292(12) 0.0251(4) Uani 1 1 d .
C11 C 0.15984(6) 0.5944(2) 0.81586(12) 0.0248(4) Uani 1 1 d .
C12 C 0.12642(6) 0.6286(2) 0.87150(12) 0.0224(3) Uani 1 1 d .
H5 H 0.1069 0.7372 0.8589 0.027 Uiso 1 1 calc R
C13 C 0.05250(6) 0.2357(2) 1.00898(12) 0.0237(3) Uani 1 1 d .
H6 H 0.0597 0.2285 0.9435 0.036 Uiso 1 1 calc R
H7 H 0.0191 0.2176 1.0036 0.036 Uiso 1 1 calc R
H8 H 0.0696 0.1361 1.0509 0.036 Uiso 1 1 calc R
C14 C 0.20879(6) 0.0239(3) 0.99585(14) 0.0295(4) Uani 1 1 d .
H9 H 0.2149 0.0924 1.0585 0.044 Uiso 1 1 calc R
H10 H 0.2319 -0.0772 0.9982 0.044 Uiso 1 1 calc R
H11 H 0.1776 -0.0320 0.9842 0.044 Uiso 1 1 calc R
C15 C 0.21418(7) 0.3779(3) 0.68460(14) 0.0382(5) Uani 1 1 d .
H12 H 0.1825 0.3289 0.6636 0.057 Uiso 1 1 calc R
H13 H 0.2362 0.2866 0.6670 0.057 Uiso 1 1 calc R
H14 H 0.2168 0.4994 0.6519 0.057 Uiso 1 1 calc R
C16 C 0.14495(7) 0.8905(3) 0.73295(14) 0.0326(4) Uani 1 1 d .
H15 H 0.1114 0.8695 0.7134 0.049 Uiso 1 1 calc R
H16 H 0.1554 0.9649 0.6822 0.049 Uiso 1 1 calc R
H17 H 0.1520 0.9599 0.7954 0.049 Uiso 1 1 calc R

loop_
_atom_site_aniso_label
_atom_site_aniso_U_11
_atom_site_aniso_U_22
_atom_site_aniso_U_33
_atom_site_aniso_U_23
_atom_site_aniso_U_13
_atom_site_aniso_U_12
B1 0.0330(14) 0.0185(12) 0.0254(13) 0.000 0.0151(11) 0.000
F1 0.0493(7) 0.0417(7) 0.0349(6) 0.0144(5) 0.0218(5) 0.0193(5)
O1 0.0399(7) 0.0181(6) 0.0307(7) -0.0005(5) 0.0219(5) 0.0003(5)
O2 0.0290(6) 0.0273(6) 0.0271(6) 0.0017(5) 0.0124(5) 0.0064(5)
O3 0.0261(6) 0.0605(9) 0.0234(6) 0.0028(6) 0.0122(5) 0.0057(6)
O4 0.0394(7) 0.0370(7) 0.0316(7) 0.0123(6) 0.0188(6) 0.0035(6)
N1 0.0224(6) 0.0192(6) 0.0200(7) -0.0004(5) 0.0087(5) 0.0007(5)
C1 0.0266(11) 0.0173(10) 0.0261(12) 0.000 0.0127(9) 0.000
C2 0.0221(7) 0.0185(7) 0.0213(8) 0.0026(6) 0.0070(6) 0.0018(6)
C3 0.0226(7) 0.0199(7) 0.0208(8) 0.0012(6) 0.0098(6) 0.0031(6)
C4 0.0306(9) 0.0195(8) 0.0309(9) -0.0008(7) 0.0147(7) 0.0015(7)
C5 0.0284(8) 0.0183(8) 0.0337(10) 0.0024(7) 0.0157(7) -0.0001(7)
C6 0.0213(7) 0.0230(8) 0.0210(8) 0.0025(6) 0.0075(6) 0.0014(6)
C7 0.0228(7) 0.0250(8) 0.0183(8) -0.0015(6) 0.0079(6) -0.0008(7)
C8 0.0244(8) 0.0245(8) 0.0198(8) 0.0014(6) 0.0086(6) -0.0008(7)
C9 0.0221(7) 0.0247(8) 0.0215(8) -0.0029(6) 0.0063(6) 0.0004(7)
C10 0.0231(8) 0.0342(9) 0.0202(8) -0.0004(7) 0.0098(6) 0.0005(7)
C11 0.0270(8) 0.0288(9) 0.0195(8) 0.0031(7) 0.0071(6) -0.0034(7)
C12 0.0235(8) 0.0231(8) 0.0212(8) 0.0012(6) 0.0062(6) 0.0011(7)
C13 0.0288(8) 0.0226(8) 0.0214(8) -0.0037(6) 0.0094(6) -0.0030(7)
C14 0.0303(9) 0.0273(9) 0.0317(10) 0.0042(7) 0.0084(7) 0.0034(8)
C15 0.0370(10) 0.0556(13) 0.0258(10) -0.0033(9) 0.0149(8) 0.0017(10)
C16 0.0422(10) 0.0311(9) 0.0245(9) 0.0075(7) 0.0076(7) -0.0020(8)

loop_
_atom_type_symbol
_atom_type_description
_atom_type_scat_dispersion_real
_atom_type_scat_dispersion_imag
_atom_type_scat_source
C C 0.0033 0.0016 'International Tables Vol C Tables 4.2.6.8 and 6.1.1.4'
N N 0.0061 0.0033 'International Tables Vol C Tables 4.2.6.8 and 6.1.1.4'
H H 0.0000 0.0000 'International Tables Vol C Tables 4.2.6.8 and 6.1.1.4'
B B 0.0013 0.0007 'International Tables Vol C Tables 4.2.6.8 and 6.1.1.4'
O O 0.0106 0.0060 'International Tables Vol C Tables 4.2.6.8 and 6.1.1.4'
F F 0.0171 0.0103 'International Tables Vol C Tables 4.2.6.8 and 6.1.1.4'

loop_
_geom_angle_atom_site_label_1
_geom_angle_atom_site_label_2
_geom_angle_atom_site_label_3
_geom_angle
_geom_angle_site_symmetry_1
_geom_angle_site_symmetry_3
F1 B1 F1 110.3(2) 2_557 .
F1 B1 O1 108.13(8) 2_557 2_557
F1 B1 O1 108.96(8) . 2_557
F1 B1 O1 108.96(8) 2_557 .
F1 B1 O1 108.13(8) . .
O1 B1 O1 112.32(19) 2_557 .
C2 O1 B1 122.84(14) . .
C9 O2 C14 117.17(13) . .
C10 O3 C15 118.01(14) . .
C11 O4 C16 117.64(14) . .
C6 N1 C3 108.60(13) . .
C6 N1 C13 124.27(14) . .
C3 N1 C13 125.71(14) . .
C2 C1 C2 120.1(2) . 2_557
C2 C1 H1 119.9 . .
C2 C1 H1 119.9 2_557 .
O1 C2 C1 120.92(15) . .
O1 C2 C3 116.43(14) . .
C1 C2 C3 122.62(16) . .
N1 C3 C4 107.52(14) . .
N1 C3 C2 124.95(15) . .
C4 C3 C2 127.23(15) . .
C5 C4 C3 107.40(15) . .
C5 C4 H2 126.3 . .
C3 C4 H2 126.3 . .
C4 C5 C6 108.11(15) . .
C4 C5 H3 125.9 . .
C6 C5 H3 125.9 . .
N1 C6 C5 108.38(14) . .
N1 C6 C7 123.84(15) . .
C5 C6 C7 127.21(15) . .
C12 C7 C8 120.54(15) . .
C12 C7 C6 119.28(15) . .
C8 C7 C6 119.79(15) . .
C9 C8 C7 119.85(15) . .
C9 C8 H4 120.1 . .
C7 C8 H4 120.1 . .
O2 C9 C8 124.16(15) . .
O2 C9 C10 115.63(15) . .
C8 C9 C10 120.17(15) . .
O3 C10 C11 122.34(16) . .
O3 C10 C9 117.71(15) . .
C11 C10 C9 119.61(15) . .
O4 C11 C10 115.45(15) . .
O4 C11 C12 123.94(16) . .
C10 C11 C12 120.59(15) . .
C7 C12 C11 119.20(15) . .
C7 C12 H5 120.4 . .
C11 C12 H5 120.4 . .
N1 C13 H6 109.5 . .
N1 C13 H7 109.5 . .
H6 C13 H7 109.5 . .
N1 C13 H8 109.5 . .
H6 C13 H8 109.5 . .
H7 C13 H8 109.5 . .
O2 C14 H9 109.5 . .
O2 C14 H10 109.5 . .
H9 C14 H10 109.5 . .
O2 C14 H11 109.5 . .
H9 C14 H11 109.5 . .
H10 C14 H11 109.5 . .
O3 C15 H12 109.5 . .
O3 C15 H13 109.5 . .
H12 C15 H13 109.5 . .
O3 C15 H14 109.5 . .
H12 C15 H14 109.5 . .
H13 C15 H14 109.5 . .
O4 C16 H15 109.5 . .
O4 C16 H16 109.5 . .
H15 C16 H16 109.5 . .
O4 C16 H17 109.5 . .
H15 C16 H17 109.5 . .
H16 C16 H17 109.5 . .

loop_
_geom_bond_atom_site_label_1
_geom_bond_atom_site_label_2
_geom_bond_distance
_geom_bond_site_symmetry_2
B1 F1 1.3749(19) 2_557
B1 F1 1.3749(19) .
B1 O1 1.4709(19) 2_557
B1 O1 1.4709(19) .
O1 C2 1.314(2) .
O2 C9 1.362(2) .
O2 C14 1.428(2) .
O3 C10 1.370(2) .
O3 C15 1.414(2) .
O4 C11 1.362(2) .
O4 C16 1.418(2) .
N1 C6 1.362(2) .
N1 C3 1.390(2) .
N1 C13 1.465(2) .
C1 C2 1.384(2) .
C1 C2 1.384(2) 2_557
C1 H1 0.9500 .
C2 C3 1.429(2) .
C3 C4 1.397(2) .
C4 C5 1.386(2) .
C4 H2 0.9500 .
C5 C6 1.387(2) .
C5 H3 0.9500 .
C6 C7 1.472(2) .
C7 C12 1.393(2) .
C7 C8 1.395(2) .
C8 C9 1.391(2) .
C8 H4 0.9500 .
C9 C10 1.396(2) .
C10 C11 1.394(3) .
C11 C12 1.397(2) .
C12 H5 0.9500 .
C13 H6 0.9800 .
C13 H7 0.9800 .
C13 H8 0.9800 .
C14 H9 0.9800 .
C14 H10 0.9800 .
C14 H11 0.9800 .
C15 H12 0.9800 .
C15 H13 0.9800 .
C15 H14 0.9800 .
C16 H15 0.9800 .
C16 H16 0.9800 .
C16 H17 0.9800 .

loop_
_geom_torsion_atom_site_label_1
_geom_torsion_atom_site_label_2
_geom_torsion_atom_site_label_3
_geom_torsion_atom_site_label_4
_geom_torsion
_geom_torsion_site_symmetry_1
F1 B1 O1 C2 121.02(18) 2_557
F1 B1 O1 C2 -119.04(18) .
O1 B1 O1 C2 1.23(11) 2_557
B1 O1 C2 C1 -2.4(2) .
B1 O1 C2 C3 175.62(11) .
C2 C1 C2 O1 1.23(11) 2_557
C2 C1 C2 C3 -176.70(17) 2_557
C6 N1 C3 C4 0.22(18) .
C13 N1 C3 C4 -166.58(15) .
C6 N1 C3 C2 -173.83(15) .
C13 N1 C3 C2 19.4(2) .
O1 C2 C3 N1 8.7(2) .
C1 C2 C3 N1 -173.25(13) .
O1 C2 C3 C4 -164.14(16) .
C1 C2 C3 C4 13.9(3) .
N1 C3 C4 C5 0.08(19) .
C2 C3 C4 C5 173.95(16) .
C3 C4 C5 C6 -0.3(2) .
C3 N1 C6 C5 -0.43(18) .
C13 N1 C6 C5 166.60(15) .
C3 N1 C6 C7 171.41(14) .
C13 N1 C6 C7 -21.6(2) .
C4 C5 C6 N1 0.48(19) .
C4 C5 C6 C7 -171.01(16) .
N1 C6 C7 C12 145.11(16) .
C5 C6 C7 C12 -44.6(2) .
N1 C6 C7 C8 -42.1(2) .
C5 C6 C7 C8 128.20(19) .
C12 C7 C8 C9 0.5(2) .
C6 C7 C8 C9 -172.20(15) .
C14 O2 C9 C8 -1.2(2) .
C14 O2 C9 C10 176.53(15) .
C7 C8 C9 O2 178.74(15) .
C7 C8 C9 C10 1.1(2) .
C15 O3 C10 C11 -65.9(2) .
C15 O3 C10 C9 120.81(19) .
O2 C9 C10 O3 -5.9(2) .
C8 C9 C10 O3 171.96(15) .
O2 C9 C10 C11 -179.38(15) .
C8 C9 C10 C11 -1.5(2) .
C16 O4 C11 C10 -171.83(15) .
C16 O4 C11 C12 6.8(3) .
O3 C10 C11 O4 5.9(2) .
C9 C10 C11 O4 179.06(15) .
O3 C10 C11 C12 -172.80(16) .
C9 C10 C11 C12 0.4(3) .
C8 C7 C12 C11 -1.7(2) .
C6 C7 C12 C11 171.11(15) .
O4 C11 C12 C7 -177.36(15) .
C10 C11 C12 C7 1.2(2) .
